data_2104233
loop_
_publ_author_name
'Kalinowska-T\/lu\'scik, Justyna'
'Jarzembek, Krystyna'
'\'Sliwi\'nski, Jan'
'Oleksyn, Barbara J.'
'Kozik, Violetta'
'Pola\'nski, Jaros\/law'

_publ_section_title
;
 Bitter sweeteners: tetrazole derivatives of arylsulfonylalcanoids --
 synthesis, structure and comparative study
;
_journal_coeditor_code BS5063
_journal_issue 6
_journal_name_full 'Acta Crystallographica Section B'
_journal_page_first 760
_journal_page_last 770
_journal_paper_doi 10.1107/S0108768108027481
_journal_volume 64
_journal_year 2008
_chemical_formula_moiety 'C9 H8 Cl N O2 S'
_chemical_formula_sum 'C9 H8 Cl N O2 S'
_chemical_formula_weight 229.67
_chemical_name_systematic
;
 1-(4-chlorphenylsulfonyl)-ethyl-1-cyanide
;
_space_group_IT_number 14
_symmetry_cell_setting monoclinic
_symmetry_space_group_name_Hall '-P 2yn'
_symmetry_space_group_name_H-M 'P 1 21/n 1'
_audit_creation_method 'WinGX routine CIF_UPDATE'
_cell_angle_alpha 90
_cell_angle_beta 98.114(8)
_cell_angle_gamma 90
_cell_formula_units_Z 4
_cell_length_a 7.0770(6)
_cell_length_b 15.5895(12)
_cell_length_c 9.3409(7)
_cell_measurement_reflns_used 97
_cell_measurement_temperature 293(2)
_cell_measurement_theta_max 27.5
_cell_measurement_theta_min 1
_cell_volume 1020.24(14)
_computing_molecular_graphics 'Ortep-3 for Windows (Farrugia, 1997)'
_computing_publication_material 'WinGX publication routines (Farrugia, 1999)'
_computing_structure_refinement 'SHELXL-97 (Sheldrick, 1997)'
_computing_structure_solution 'SHELXS-97 (Sheldrick, 1997)'
_diffrn_measured_fraction_theta_full 0.996
_diffrn_measured_fraction_theta_max 0.996
_diffrn_measurement_device_type 'Automatic single crystal diffractometer KM4'
_diffrn_measurement_method 'omega/2theta scan'
_diffrn_radiation_type MoK\a
_diffrn_radiation_wavelength 0.71073
_diffrn_reflns_av_R_equivalents 0.0292
_diffrn_reflns_limit_h_max 9
_diffrn_reflns_limit_h_min -9
_diffrn_reflns_limit_k_max 20
_diffrn_reflns_limit_k_min -20
_diffrn_reflns_limit_l_max 12
_diffrn_reflns_limit_l_min -12
_diffrn_reflns_number 5005
_diffrn_reflns_theta_full 27.58
_diffrn_reflns_theta_max 27.58
_diffrn_reflns_theta_min 2.56
_exptl_absorpt_coefficient_mu 0.55
_exptl_absorpt_correction_type none
_exptl_crystal_colour yellow
_exptl_crystal_density_diffrn 1.495
_exptl_crystal_density_method 'not measured'
_exptl_crystal_description prism
_exptl_crystal_F_000 472
_exptl_crystal_size_max 0.4
_exptl_crystal_size_mid 0.4
_exptl_crystal_size_min 0.25
_refine_diff_density_max 0.305
_refine_diff_density_min -0.224
_refine_ls_extinction_method none
_refine_ls_goodness_of_fit_ref 1.049
_refine_ls_matrix_type full
_refine_ls_number_parameters 127
_refine_ls_number_reflns 2354
_refine_ls_number_restraints 0
_refine_ls_restrained_S_all 1.049
_refine_ls_R_factor_gt 0.0378
_refine_ls_shift/su_max 0.001
_refine_ls_structure_factor_coef Fsqd
_refine_ls_weighting_details 'calc w=1/[\s^2^(Fo^2^)+(0.0469P)^2^+0.3677P] where P=(Fo^2^+2Fc^2^)/3'
_refine_ls_weighting_scheme calc
_refine_ls_wR_factor_ref 0.1054
_reflns_number_gt 2057
_reflns_number_total 2354
_reflns_threshold_expression >2sigma(I)
_cod_data_source_file bs5063.cif
_cod_data_source_block (2a)
_cod_original_sg_symbol_Hall -P2yn
_cod_original_sg_symbol_H-M P21/n
_cod_database_code 2104233

loop_
_symmetry_equiv_pos_as_xyz
'x, y, z'
'-x+1/2, y+1/2, -z+1/2'
'-x, -y, -z'
'x-1/2, -y-1/2, z-1/2'

loop_
_atom_site_type_symbol
_atom_site_label
_atom_site_fract_x
_atom_site_fract_y
_atom_site_fract_z
_atom_site_U_iso_or_equiv
_atom_site_adp_type
_atom_site_calc_flag
_atom_site_refinement_flags
_atom_site_occupancy
S S1 0.10494(6) 0.31823(3) 0.60158(5) 0.04569(15) Uani d . 1
O O1 0.0714(2) 0.23528(9) 0.65816(17) 0.0604(4) Uani d . 1
O O2 -0.0382(2) 0.35765(10) 0.49813(18) 0.0674(4) Uani d . 1
Cl Cl1 0.28760(7) 0.56883(4) 1.12078(6) 0.06189(18) Uani d . 1
C C4 0.2443(2) 0.49909(12) 0.9751(2) 0.0441(4) Uani d . 1
C C5 0.2643(3) 0.41193(12) 0.99914(19) 0.0458(4) Uani d . 1
H H5 0.303 0.3909 1.0918 0.055 Uiso calc R 1
C C6 0.2261(2) 0.35660(11) 0.88378(19) 0.0424(4) Uani d . 1
H H6 0.2401 0.2978 0.8977 0.051 Uiso calc R 1
C C1 0.1665(2) 0.38919(10) 0.74646(18) 0.0394(4) Uani d . 1
C C2 0.1495(3) 0.47719(11) 0.7235(2) 0.0486(4) Uani d . 1
H H2 0.1109 0.4985 0.631 0.058 Uiso calc R 1
C C3 0.1899(3) 0.53235(12) 0.8384(2) 0.0514(4) Uani d . 1
H H3 0.1808 0.5913 0.8243 0.062 Uiso calc R 1
C C7 0.3164(3) 0.30820(12) 0.51376(19) 0.0475(4) Uani d . 1
H H7 0.2877 0.2662 0.4357 0.057 Uiso calc R 1
C C9 0.3728(4) 0.39135(16) 0.4457(3) 0.0719(6) Uani d . 1
H H9A 0.2674 0.412 0.3785 0.086 Uiso calc R 1
H H9B 0.4801 0.3811 0.3957 0.086 Uiso calc R 1
H H9C 0.4064 0.4334 0.5199 0.086 Uiso calc R 1
C C8 0.4717(3) 0.27246(12) 0.61813(19) 0.0467(4) Uani d . 1
N N1 0.5880(3) 0.24667(15) 0.6977(2) 0.0715(5) Uani d . 1

loop_
_atom_site_aniso_label
_atom_site_aniso_U_11
_atom_site_aniso_U_22
_atom_site_aniso_U_33
_atom_site_aniso_U_12
_atom_site_aniso_U_13
_atom_site_aniso_U_23
S1 0.0442(2) 0.0395(2) 0.0495(3) -0.00198(18) -0.00676(18) -0.00082(17)
O1 0.0612(9) 0.0422(7) 0.0759(10) -0.0152(6) 0.0030(7) -0.0005(7)
O2 0.0597(9) 0.0687(10) 0.0650(9) 0.0091(7) -0.0219(7) -0.0006(8)
Cl1 0.0575(3) 0.0658(3) 0.0644(3) -0.0062(2) 0.0156(2) -0.0241(2)
C4 0.0378(8) 0.0454(9) 0.0506(9) -0.0010(7) 0.0117(7) -0.0080(8)
C5 0.0465(9) 0.0504(10) 0.0406(9) 0.0023(8) 0.0072(7) 0.0049(7)
C6 0.0455(9) 0.0348(8) 0.0470(9) 0.0034(7) 0.0070(7) 0.0069(7)
C1 0.0397(8) 0.0351(8) 0.0426(8) 0.0020(6) 0.0032(7) 0.0014(7)
C2 0.0581(11) 0.0386(9) 0.0472(10) 0.0065(8) 0.0011(8) 0.0072(7)
C3 0.0583(11) 0.0337(8) 0.0627(11) 0.0051(8) 0.0102(9) 0.0023(8)
C7 0.0589(11) 0.0454(9) 0.0360(8) 0.0010(8) -0.0014(7) -0.0038(7)
C9 0.0938(18) 0.0649(14) 0.0598(13) -0.0022(13) 0.0208(12) 0.0106(11)
C8 0.0537(10) 0.0471(10) 0.0395(9) 0.0034(8) 0.0072(8) -0.0067(7)
N1 0.0683(12) 0.0875(14) 0.0575(11) 0.0171(11) 0.0045(9) -0.0053(10)

loop_
_atom_type_symbol
_atom_type_description
_atom_type_scat_dispersion_real
_atom_type_scat_dispersion_imag
_atom_type_scat_source
C C 0.0033 0.0016 'International Tables Vol C Tables 4.2.6.8 and 6.1.1.4'
H H 0 0 'International Tables Vol C Tables 4.2.6.8 and 6.1.1.4'
Cl Cl 0.1484 0.1585 'International Tables Vol C Tables 4.2.6.8 and 6.1.1.4'
N N 0.0061 0.0033 'International Tables Vol C Tables 4.2.6.8 and 6.1.1.4'
O O 0.0106 0.006 'International Tables Vol C Tables 4.2.6.8 and 6.1.1.4'
S S 0.1246 0.1234 'International Tables Vol C Tables 4.2.6.8 and 6.1.1.4'

loop_
_geom_angle_atom_site_label_1
_geom_angle_atom_site_label_2
_geom_angle_atom_site_label_3
_geom_angle
O1 S1 O2 119.87(9)
O1 S1 C1 108.74(9)
O2 S1 C1 108.90(9)
O1 S1 C7 106.27(9)
O2 S1 C7 106.34(10)
C1 S1 C7 105.82(8)
C5 C4 C3 121.86(17)
C5 C4 Cl1 119.12(15)
C3 C4 Cl1 119.01(15)
C6 C5 C4 119.01(16)
C6 C5 H5 120.5
C4 C5 H5 120.5
C5 C6 C1 119.61(16)
C5 C6 H6 120.2
C1 C6 H6 120.2
C6 C1 C2 120.76(16)
C6 C1 S1 119.45(13)
C2 C1 S1 119.76(13)
C3 C2 C1 119.55(17)
C3 C2 H2 120.2
C1 C2 H2 120.2
C2 C3 C4 119.17(17)
C2 C3 H3 120.4
C4 C3 H3 120.4
C8 C7 C9 112.58(18)
C8 C7 S1 108.66(13)
C9 C7 S1 113.44(15)
C8 C7 H7 107.3
C9 C7 H7 107.3
S1 C7 H7 107.3
C7 C9 H9A 109.5
C7 C9 H9B 109.5
H9A C9 H9B 109.5
C7 C9 H9C 109.5
H9A C9 H9C 109.5
H9B C9 H9C 109.5
N1 C8 C7 179.0(2)

loop_
_geom_bond_atom_site_label_1
_geom_bond_atom_site_label_2
_geom_bond_distance
S1 O1 1.4293(15)
S1 O2 1.4356(14)
S1 C1 1.7546(17)
S1 C7 1.812(2)
Cl1 C4 1.7346(18)
C4 C5 1.381(3)
C4 C3 1.382(3)
C5 C6 1.377(2)
C5 H5 0.93
C6 C1 1.389(2)
C6 H6 0.93
C1 C2 1.391(2)
C2 C3 1.373(3)
C2 H2 0.93
C3 H3 0.93
C7 C8 1.472(3)
C7 C9 1.522(3)
C7 H7 0.98
C9 H9A 0.96
C9 H9B 0.96
C9 H9C 0.96
C8 N1 1.104(3)

loop_
_geom_torsion_atom_site_label_1
_geom_torsion_atom_site_label_2
_geom_torsion_atom_site_label_3
_geom_torsion_atom_site_label_4
_geom_torsion
C3 C4 C5 C6 -1.0(3)
Cl1 C4 C5 C6 178.68(13)
C4 C5 C6 C1 -0.7(3)
C5 C6 C1 C2 1.6(3)
C5 C6 C1 S1 -176.41(14)
O1 S1 C1 C6 17.65(17)
O2 S1 C1 C6 149.87(15)
C7 S1 C1 C6 -96.16(15)
O1 S1 C1 C2 -160.38(15)
O2 S1 C1 C2 -28.15(19)
C7 S1 C1 C2 85.81(16)
C6 C1 C2 C3 -0.8(3)
S1 C1 C2 C3 177.21(15)
C1 C2 C3 C4 -0.9(3)
C5 C4 C3 C2 1.8(3)
Cl1 C4 C3 C2 -177.88(15)
O1 S1 C7 C8 -54.38(15)
O2 S1 C7 C8 176.85(13)
C1 S1 C7 C8 61.12(14)
O1 S1 C7 C9 179.59(15)
O2 S1 C7 C9 50.83(17)
C1 S1 C7 C9 -64.90(16)
C9 C7 C8 N1 65(14)
S1 C7 C8 N1 -61(14)
